data_4343071
loop_
_publ_author_name
'Del Castillo, Trevor J.'
'Thompson, Niklas B.'
'Suess, Daniel L. M.'
'Ung, Ga\"el'
'Peters, Jonas C.'

_publ_section_title
;
 Evaluating Molecular Cobalt Complexes for the Conversion of N2 to NH3.
;
_journal_issue 19
_journal_name_full 'Inorganic chemistry'
_journal_page_first 9256
_journal_page_last 9262
_journal_paper_doi 10.1021/acs.inorgchem.5b00645
_journal_volume 54
_journal_year 2015
_chemical_formula_moiety 'C37 H54 Co N2 P3'
_chemical_formula_sum 'C37 H54 Co N2 P3'
_chemical_formula_weight 678.66
_chemical_melting_point ?
_chemical_name_common n/a
_chemical_name_systematic CP3CoN2
_space_group_crystal_system trigonal
_space_group_IT_number 148
_space_group_name_Hall '-R 3'
_space_group_name_H-M_alt 'R -3 :H'
_symmetry_space_group_name_Hall '-R 3'
_symmetry_space_group_name_H-M 'R -3 :H'
_atom_sites_solution_hydrogens geom
_audit_creation_method SHELXL-2014/6
_cell_angle_alpha 90
_cell_angle_beta 90
_cell_angle_gamma 120
_cell_formula_units_Z 18
_cell_length_a 19.3720(4)
_cell_length_b 19.3720(4)
_cell_length_c 48.1269(14)
_cell_measurement_reflns_used 9778
_cell_measurement_temperature 100(2)
_cell_measurement_theta_max 33.78
_cell_measurement_theta_min 2.46
_cell_volume 15641.1(6)
_computing_cell_refinement 'SAINT v8.34A (Bruker-AXS, 2013)'
_computing_data_collection 'APEX2 v2014.9-0 (Bruker-AXS, 2014)'
_computing_data_reduction 'SAINT v8.34A (Bruker-AXS, 2013)'
_computing_structure_refinement 'SHELXL-2014/6 (Sheldrick, 2014)'
_computing_structure_solution 'SHELXS-2013/1 (Sheldrick, 2013)'
_diffrn_ambient_temperature 100(2)
_diffrn_detector 'CCD Area Detector'
_diffrn_detector_area_resol_mean 8.33
_diffrn_detector_type 'Bruker APEXII CCD'
_diffrn_measured_fraction_theta_full 0.971
_diffrn_measured_fraction_theta_max 1.000
_diffrn_measurement_device '\k-geometry diffractometer'
_diffrn_measurement_device_type 'Bruker KAPPA APEXII CCD'
_diffrn_measurement_method '\f and \w scans'
_diffrn_radiation_type MoK\a
_diffrn_radiation_wavelength 0.71073
_diffrn_reflns_av_R_equivalents 0.0480
_diffrn_reflns_av_unetI/netI 0.0252
_diffrn_reflns_laue_measured_fraction_full 0.971
_diffrn_reflns_laue_measured_fraction_max 1.000
_diffrn_reflns_limit_h_max 22
_diffrn_reflns_limit_h_min -20
_diffrn_reflns_limit_k_max 23
_diffrn_reflns_limit_k_min -23
_diffrn_reflns_limit_l_max 57
_diffrn_reflns_limit_l_min -57
_diffrn_reflns_number 56089
_diffrn_reflns_point_group_measured_fraction_full 0.971
_diffrn_reflns_point_group_measured_fraction_max 1.000
_diffrn_reflns_theta_full 25.242
_diffrn_reflns_theta_max 24.991
_diffrn_reflns_theta_min 1.285
_diffrn_source 'fine-focus sealed tube'
_diffrn_source_current 30
_diffrn_source_voltage 50
_exptl_absorpt_coefficient_mu 0.660
_exptl_absorpt_correction_type multi-scan
_exptl_absorpt_process_details 'SADABS-2014/4 (Sheldrick, 2014)'
_exptl_crystal_colour Red-brown
_exptl_crystal_density_diffrn 1.297
_exptl_crystal_density_meas ?
_exptl_crystal_density_method 'Not measured'
_exptl_crystal_description Shard
_exptl_crystal_F_000 6516
_exptl_crystal_size_max 0.380
_exptl_crystal_size_mid 0.330
_exptl_crystal_size_min 0.210
_exptl_transmission_factor_max 0.7481
_exptl_transmission_factor_min 0.6817
_refine_diff_density_max 3.128
_refine_diff_density_min -0.816
_refine_diff_density_rms 0.196
_refine_ls_extinction_method none
_refine_ls_goodness_of_fit_ref 1.088
_refine_ls_hydrogen_treatment constr
_refine_ls_matrix_type full
_refine_ls_number_parameters 412
_refine_ls_number_reflns 6138
_refine_ls_number_restraints 0
_refine_ls_restrained_S_all 1.088
_refine_ls_R_factor_all 0.0825
_refine_ls_R_factor_gt 0.0738
_refine_ls_shift/su_max 0.000
_refine_ls_shift/su_mean 0.000
_refine_ls_structure_factor_coef Fsqd
_refine_ls_weighting_details 'w=1/[\s^2^(Fo^2^)+(0.1571P)^2^+11.3223P] where P=(Fo^2^+2Fc^2^)/3'
_refine_ls_weighting_scheme calc
_refine_ls_wR_factor_gt 0.1910
_refine_ls_wR_factor_ref 0.2046
_reflns_Friedel_coverage 0.000
_reflns_number_gt 5218
_reflns_number_total 6124
_reflns_threshold_expression 'I > 2\s(I)'
_cod_data_source_file ic5b00645_si_002.cif
_cod_data_source_block 5_CP3CoN2
_cod_depositor_comments
;
The following automatic conversions were performed:

'_chemical_melting_point' value 'n/a' was changed to '?' - the value
is undefined or not given.

'_exptl_crystal_density_meas' value 'Not measured' was changed to '?'
- the value is perceived as not measured.

Automatic conversion script
Id: cif_fix_values 3271 2015-04-21 07:52:19Z andrius 

 Adding full bibliography for 4343069--4343073.cif.
;
_cod_original_cell_volume 15641.1(8)
_cod_database_code 4343071
_shelx_space_group_comment
;
The symmetry employed for this shelxl refinement is uniquely defined
by the following loop, which should always be used as a source of
symmetry information in preference to the above space-group names.
They are only intended as comments.
;
_shelx_estimated_absorpt_t_min 0.787
_shelx_estimated_absorpt_t_max 0.874
_shelxl_version_number 2013-4

loop_
_space_group_symop_operation_xyz
'x, y, z'
'-y, x-y, z'
'-x+y, -x, z'
'x+2/3, y+1/3, z+1/3'
'-y+2/3, x-y+1/3, z+1/3'
'-x+y+2/3, -x+1/3, z+1/3'
'x+1/3, y+2/3, z+2/3'
'-y+1/3, x-y+2/3, z+2/3'
'-x+y+1/3, -x+2/3, z+2/3'
'-x, -y, -z'
'y, -x+y, -z'
'x-y, x, -z'
'-x+2/3, -y+1/3, -z+1/3'
'y+2/3, -x+y+1/3, -z+1/3'
'x-y+2/3, x+1/3, -z+1/3'
'-x+1/3, -y+2/3, -z+2/3'
'y+1/3, -x+y+2/3, -z+2/3'
'x-y+1/3, x+2/3, -z+2/3'

loop_
_atom_site_label
_atom_site_type_symbol
_atom_site_fract_x
_atom_site_fract_y
_atom_site_fract_z
_atom_site_U_iso_or_equiv
_atom_site_adp_type
_atom_site_occupancy
_atom_site_site_symmetry_order
_atom_site_calc_flag
_atom_site_refinement_flags_posn
_atom_site_refinement_flags_adp
_atom_site_refinement_flags_occupancy
_atom_site_disorder_assembly
_atom_site_disorder_group
Co1 Co 0.00296(2) 0.67598(3) 0.06710(2) 0.0143(2) Uani 1 1 d . . . . .
N1A N 0.00365(19) 0.6875(3) 0.02968(10) 0.0417(9) Uani 1 1 d . . . . .
N2A N 0.0071(3) 0.6981(4) 0.00874(11) 0.0728(14) Uani 1 1 d . . . . .
P1 P -0.05723(5) 0.74630(5) 0.07542(2) 0.0138(2) Uani 1 1 d . . . . .
P2 P 0.13285(5) 0.72356(5) 0.07201(2) 0.0146(2) Uani 1 1 d . . . . .
P3 P -0.07442(5) 0.54430(5) 0.07202(2) 0.0163(3) Uani 1 1 d . . . . .
C1 C 0.00482(14) 0.67236(15) 0.11141(8) 0.0080(7) Uani 1 1 d . . . . .
C2 C -0.07776(18) 0.60902(18) 0.12169(6) 0.0094(6) Uani 1 1 d . . . . .
C3 C 0.02444(18) 0.75492(18) 0.12206(6) 0.0091(6) Uani 1 1 d . . . . .
C4 C 0.13757(19) 0.68007(18) 0.10523(7) 0.0114(7) Uani 1 1 d . . . . .
C5 C -0.00759(18) 0.79555(18) 0.10792(7) 0.0110(6) Uani 1 1 d . . . . .
C6 C 0.06819(18) 0.65248(18) 0.12118(6) 0.0093(6) Uani 1 1 d . . . . .
C7 C -0.12258(19) 0.54139(19) 0.10528(7) 0.0137(7) Uani 1 1 d . . . . .
C8 C 0.0545(2) 0.9059(2) 0.14002(7) 0.0180(7) Uani 1 1 d . . . . .
H8 H 0.0657 0.9573 0.1459 0.022 Uiso 1 1 calc R U . . .
C9 C 0.06146(19) 0.61080(19) 0.14556(7) 0.0140(7) Uani 1 1 d . . . . .
H9 H 0.0157 0.5935 0.1570 0.017 Uiso 1 1 calc R U . . .
C10 C -0.1105(2) 0.6163(2) 0.14657(7) 0.0149(7) Uani 1 1 d . . . . .
H10 H -0.0798 0.6604 0.1584 0.018 Uiso 1 1 calc R U . . .
C11 C 0.1892(2) 0.6221(2) 0.13770(8) 0.0203(8) Uani 1 1 d . . . . .
H11 H 0.2297 0.6109 0.1431 0.024 Uiso 1 1 calc R U . . .
C12 C 0.1206(2) 0.59404(19) 0.15353(7) 0.0156(7) Uani 1 1 d . . . . .
H12 H 0.1140 0.5635 0.1698 0.019 Uiso 1 1 calc R U . . .
C13 C 0.0060(2) 0.8697(2) 0.11716(7) 0.0167(7) Uani 1 1 d . . . . .
H13 H -0.0180 0.8955 0.1078 0.020 Uiso 1 1 calc R U . . .
C14 C 0.0711(2) 0.7915(2) 0.14548(7) 0.0171(7) Uani 1 1 d . . . . .
H14 H 0.0928 0.7648 0.1557 0.021 Uiso 1 1 calc R U . . .
C15 C 0.0864(2) 0.8664(2) 0.15418(7) 0.0180(7) Uani 1 1 d . . . . .
H15 H 0.1192 0.8906 0.1700 0.022 Uiso 1 1 calc R U . . .
C16 C 0.1986(2) 0.6663(2) 0.11401(7) 0.0191(7) Uani 1 1 d . . . . .
H16 H 0.2467 0.6874 0.1036 0.023 Uiso 1 1 calc R U . . .
C17 C -0.1883(2) 0.5592(2) 0.15424(7) 0.0189(7) Uani 1 1 d . . . . .
H17 H -0.2106 0.5654 0.1710 0.023 Uiso 1 1 calc R U . . .
C18 C -0.2324(2) 0.4938(2) 0.13745(8) 0.0243(8) Uani 1 1 d . . . . .
H18 H -0.2857 0.4557 0.1423 0.029 Uiso 1 1 calc R U . . .
C19 C -0.1990(2) 0.4838(2) 0.11354(8) 0.0219(8) Uani 1 1 d . . . . .
H19 H -0.2285 0.4373 0.1026 0.026 Uiso 1 1 calc R U . . .
C20 C -0.0452(2) 0.8320(2) 0.05382(8) 0.0260(8) Uani 1 1 d . . . . .
H20 H -0.0660 0.8611 0.0651 0.031 Uiso 1 1 calc R U . . .
C21 C -0.1609(2) 0.4813(2) 0.04849(9) 0.0318(9) Uani 1 1 d . . . . .
H21 H -0.2026 0.4958 0.0528 0.038 Uiso 1 1 calc R U . . .
C22 C 0.1952(3) 0.7000(3) 0.04775(8) 0.0334(10) Uani 1 1 d . . . . .
H22A H 0.2517 0.7437 0.0498 0.040 Uiso 0.534(9) 1 calc R U P A 1
H22B H 0.1782 0.6430 0.0517 0.040 Uiso 0.466(9) 1 calc R U P A 2
C23 C -0.1942(2) 0.7475(3) 0.09774(10) 0.0370(10) Uani 1 1 d . . . . .
H23A H -0.1974 0.7812 0.0832 0.055 Uiso 1 1 calc R U . . .
H23B H -0.1566 0.7812 0.1121 0.055 Uiso 1 1 calc R U . . .
H23C H -0.2470 0.7143 0.1060 0.055 Uiso 1 1 calc R U . . .
C24 C 0.2670(3) 0.8593(2) 0.09686(10) 0.0374(10) Uani 1 1 d . . . . .
H24A H 0.3052 0.8466 0.0882 0.056 Uiso 1 1 calc R U . . .
H24B H 0.2489 0.8310 0.1146 0.056 Uiso 1 1 calc R U . . .
H24C H 0.2928 0.9168 0.1001 0.056 Uiso 1 1 calc R U . . .
C25 C 0.1959(2) 0.8334(2) 0.07766(8) 0.0287(9) Uani 1 1 d . . . . .
H25 H 0.1606 0.8502 0.0871 0.034 Uiso 1 1 calc R U . . .
C26 C -0.1655(2) 0.6941(2) 0.08508(8) 0.0264(9) Uani 1 1 d . . . . .
H26 H -0.1716 0.6558 0.1001 0.032 Uiso 1 1 calc R U . . .
C27 C -0.0621(3) 0.4192(3) 0.10003(9) 0.0374(11) Uani 1 1 d . . . . .
H27A H -0.1117 0.3763 0.0922 0.056 Uiso 1 1 calc R U . . .
H27B H -0.0739 0.4390 0.1171 0.056 Uiso 1 1 calc R U . . .
H27C H -0.0261 0.3989 0.1043 0.056 Uiso 1 1 calc R U . . .
C28 C -0.0226(2) 0.4869(2) 0.07908(8) 0.0273(9) Uani 1 1 d . . . . .
H28 H 0.0296 0.5261 0.0876 0.033 Uiso 1 1 calc R U . . .
C29 C 0.2209(3) 0.8796(2) 0.04967(8) 0.0357(10) Uani 1 1 d . . . . .
H29A H 0.2448 0.9368 0.0533 0.053 Uiso 1 1 calc R U . . .
H29B H 0.1739 0.8616 0.0378 0.053 Uiso 1 1 calc R U . . .
H29C H 0.2599 0.8694 0.0403 0.053 Uiso 1 1 calc R U . . .
C30 C -0.0933(3) 0.8061(3) 0.02697(8) 0.0457(11) Uani 1 1 d . . . . .
H30A H -0.0816 0.8533 0.0160 0.069 Uiso 1 1 calc R U . . .
H30B H -0.1503 0.7763 0.0314 0.069 Uiso 1 1 calc R U . . .
H30C H -0.0789 0.7721 0.0163 0.069 Uiso 1 1 calc R U . . .
C31 C -0.2182(2) 0.6426(3) 0.06121(10) 0.0471(12) Uani 1 1 d . . . . .
H31A H -0.2664 0.5970 0.0688 0.071 Uiso 1 1 calc R U . . .
H31B H -0.1888 0.6233 0.0501 0.071 Uiso 1 1 calc R U . . .
H31C H -0.2330 0.6743 0.0494 0.071 Uiso 1 1 calc R U . . .
C32 C 0.0408(3) 0.8893(2) 0.04824(8) 0.0370(10) Uani 1 1 d . . . . .
H32A H 0.0613 0.8658 0.0349 0.056 Uiso 1 1 calc R U . . .
H32B H 0.0710 0.9008 0.0656 0.056 Uiso 1 1 calc R U . . .
H32C H 0.0466 0.9388 0.0406 0.056 Uiso 1 1 calc R U . . .
C33 C -0.0008(3) 0.4606(3) 0.05158(9) 0.0429(11) Uani 1 1 d . . . . .
H33A H 0.0376 0.4429 0.0554 0.064 Uiso 1 1 calc R U . . .
H33B H 0.0228 0.5057 0.0386 0.064 Uiso 1 1 calc R U . . .
H33C H -0.0491 0.4167 0.0433 0.064 Uiso 1 1 calc R U . . .
C34 C -0.2020(3) 0.3910(3) 0.05123(10) 0.0477(12) Uani 1 1 d . . . . .
H34A H -0.2502 0.3664 0.0398 0.072 Uiso 1 1 calc R U . . .
H34B H -0.2164 0.3758 0.0707 0.072 Uiso 1 1 calc R U . . .
H34C H -0.1657 0.3726 0.0450 0.072 Uiso 1 1 calc R U . . .
C35 C -0.1377(3) 0.5048(3) 0.01803(9) 0.0546(13) Uani 1 1 d . . . . .
H35A H -0.0957 0.4931 0.0128 0.082 Uiso 1 1 calc R U . . .
H35B H -0.1180 0.5619 0.0157 0.082 Uiso 1 1 calc R U . . .
H35C H -0.1844 0.4744 0.0061 0.082 Uiso 1 1 calc R U . . .
C36 C 0.1713(4) 0.7005(4) 0.01722(10) 0.0678(17) Uani 1 1 d . . . . .
H36A H 0.1786 0.7530 0.0126 0.102 Uiso 1 1 calc R U . . .
H36B H 0.1153 0.6597 0.0146 0.102 Uiso 1 1 calc R U . . .
H36C H 0.2049 0.6890 0.0051 0.102 Uiso 1 1 calc R U . . .
C37A C 0.1942(5) 0.6251(5) 0.05106(15) 0.034(2) Uani 0.534(9) 1 d . . P A 1
H37A H 0.1409 0.5809 0.0467 0.051 Uiso 0.534(9) 1 calc R U P A 1
H37B H 0.2077 0.6201 0.0703 0.051 Uiso 0.534(9) 1 calc R U P A 1
H37C H 0.2332 0.6238 0.0385 0.051 Uiso 0.534(9) 1 calc R U P A 1
C37B C 0.2798(6) 0.7407(7) 0.0494(2) 0.051(3) Uani 0.466(9) 1 d . . P A 2
H37D H 0.3004 0.7152 0.0369 0.076 Uiso 0.466(9) 1 calc R U P A 2
H37E H 0.2960 0.7384 0.0685 0.076 Uiso 0.466(9) 1 calc R U P A 2
H37F H 0.3013 0.7965 0.0439 0.076 Uiso 0.466(9) 1 calc R U P A 2

loop_
_atom_site_aniso_label
_atom_site_aniso_U_11
_atom_site_aniso_U_22
_atom_site_aniso_U_33
_atom_site_aniso_U_23
_atom_site_aniso_U_13
_atom_site_aniso_U_12
Co1 0.0131(3) 0.0207(3) 0.0090(3) -0.00017(16) -0.00041(14) 0.00853(19)
N1A 0.031(2) 0.064(2) 0.029(3) -0.008(2) -0.0029(14) 0.0231(18)
N2A 0.056(3) 0.103(4) 0.040(3) -0.015(3) 0.012(2) 0.024(3)
P1 0.0141(4) 0.0128(4) 0.0143(4) 0.0016(3) -0.0053(3) 0.0065(4)
P2 0.0109(4) 0.0172(5) 0.0140(4) 0.0040(3) 0.0045(3) 0.0057(4)
P3 0.0142(5) 0.0170(5) 0.0170(5) -0.0063(3) -0.0017(3) 0.0073(4)
C1 0.0052(14) 0.0072(14) 0.0129(19) -0.0001(10) -0.0015(10) 0.0041(11)
C2 0.0075(15) 0.0109(15) 0.0131(15) 0.0052(12) 0.0015(12) 0.0071(13)
C3 0.0075(14) 0.0112(15) 0.0079(14) 0.0016(12) 0.0017(11) 0.0041(12)
C4 0.0111(15) 0.0106(15) 0.0143(16) -0.0017(12) -0.0009(12) 0.0068(13)
C5 0.0104(15) 0.0091(15) 0.0129(15) 0.0018(12) -0.0008(12) 0.0044(12)
C6 0.0078(15) 0.0095(15) 0.0121(15) -0.0028(12) -0.0027(11) 0.0054(12)
C7 0.0092(15) 0.0136(16) 0.0191(17) -0.0024(13) -0.0017(12) 0.0064(13)
C8 0.0212(18) 0.0096(16) 0.0205(17) 0.0004(13) 0.0028(14) 0.0057(14)
C9 0.0124(16) 0.0131(16) 0.0155(16) 0.0038(12) -0.0014(12) 0.0056(13)
C10 0.0187(17) 0.0170(17) 0.0145(15) 0.0044(13) 0.0035(13) 0.0131(14)
C11 0.0216(18) 0.0261(19) 0.0239(18) -0.0022(15) -0.0047(14) 0.0198(16)
C12 0.0201(17) 0.0130(16) 0.0168(16) 0.0014(13) -0.0030(13) 0.0105(14)
C13 0.0213(17) 0.0156(17) 0.0165(17) 0.0038(13) 0.0012(13) 0.0118(14)
C14 0.0230(18) 0.0182(17) 0.0146(16) -0.0020(13) -0.0050(13) 0.0136(15)
C15 0.0191(17) 0.0176(17) 0.0132(16) -0.0057(13) -0.0042(13) 0.0061(14)
C16 0.0127(16) 0.0267(19) 0.0223(18) -0.0022(14) 0.0022(13) 0.0132(15)
C17 0.0162(17) 0.0274(19) 0.0201(17) 0.0107(14) 0.0115(14) 0.0160(16)
C18 0.0104(17) 0.027(2) 0.034(2) 0.0080(16) 0.0068(15) 0.0084(15)
C19 0.0113(17) 0.0197(18) 0.0291(19) -0.0011(15) 0.0003(14) 0.0037(14)
C20 0.034(2) 0.0225(19) 0.0229(18) 0.0039(15) -0.0052(16) 0.0151(17)
C21 0.027(2) 0.030(2) 0.038(2) -0.0127(18) -0.0107(17) 0.0139(18)
C22 0.032(2) 0.043(2) 0.029(2) -0.0016(18) 0.0088(17) 0.022(2)
C23 0.0153(19) 0.047(3) 0.045(3) -0.006(2) 0.0007(17) 0.0131(19)
C24 0.037(2) 0.0161(19) 0.048(3) 0.0023(17) -0.007(2) 0.0046(18)
C25 0.025(2) 0.0210(19) 0.035(2) 0.0049(16) -0.0005(16) 0.0079(16)
C26 0.0168(18) 0.026(2) 0.037(2) 0.0066(16) -0.0043(15) 0.0108(16)
C27 0.050(3) 0.044(3) 0.037(2) 0.0042(19) 0.0036(19) 0.038(2)
C28 0.029(2) 0.031(2) 0.032(2) -0.0063(16) -0.0014(16) 0.0226(18)
C29 0.038(2) 0.031(2) 0.035(2) 0.0087(17) 0.0028(18) 0.0148(19)
C30 0.059(3) 0.041(2) 0.038(2) 0.0008(19) -0.018(2) 0.026(2)
C31 0.024(2) 0.039(3) 0.073(3) -0.019(2) -0.012(2) 0.0114(19)
C32 0.046(3) 0.029(2) 0.030(2) 0.0088(17) 0.0007(18) 0.013(2)
C33 0.052(3) 0.056(3) 0.038(2) 0.001(2) 0.008(2) 0.041(3)
C34 0.036(2) 0.034(2) 0.067(3) -0.018(2) -0.010(2) 0.012(2)
C35 0.065(3) 0.055(3) 0.040(3) -0.013(2) -0.022(2) 0.028(3)
C36 0.086(4) 0.104(5) 0.039(3) -0.008(3) 0.009(3) 0.067(4)
C37A 0.036(4) 0.035(4) 0.033(4) -0.005(3) 0.006(3) 0.020(4)
C37B 0.041(6) 0.057(7) 0.061(7) 0.015(5) 0.023(5) 0.030(5)

loop_
_atom_type_symbol
_atom_type_description
_atom_type_scat_dispersion_real
_atom_type_scat_dispersion_imag
_atom_type_scat_source
C C 0.0033 0.0016 'International Tables Vol C Tables 4.2.6.8 and 6.1.1.4'
H H 0.0000 0.0000 'International Tables Vol C Tables 4.2.6.8 and 6.1.1.4'
N N 0.0061 0.0033 'International Tables Vol C Tables 4.2.6.8 and 6.1.1.4'
P P 0.1023 0.0942 'International Tables Vol C Tables 4.2.6.8 and 6.1.1.4'
Co Co 0.3494 0.9721 'International Tables Vol C Tables 4.2.6.8 and 6.1.1.4'

loop_
_geom_angle_atom_site_label_1
_geom_angle_atom_site_label_2
_geom_angle_atom_site_label_3
_geom_angle
N1A Co1 C1 175.35(16)
N1A Co1 P2 96.76(10)
C1 Co1 P2 82.70(7)
N1A Co1 P1 94.41(13)
C1 Co1 P1 82.14(7)
P2 Co1 P1 123.96(3)
N1A Co1 P3 101.85(14)
C1 Co1 P3 82.48(7)
P2 Co1 P3 115.95(3)
P1 Co1 P3 114.95(3)
N2A N1A Co1 176.0(5)
C5 P1 C20 102.22(16)
C5 P1 C26 102.89(16)
C20 P1 C26 103.03(18)
C5 P1 Co1 99.94(10)
C20 P1 Co1 124.84(13)
C26 P1 Co1 120.09(13)
C4 P2 C25 104.04(16)
C4 P2 C22 104.09(17)
C25 P2 C22 103.42(19)
C4 P2 Co1 102.07(11)
C25 P2 Co1 116.60(13)
C22 P2 Co1 124.20(14)
C7 P3 C28 103.86(16)
C7 P3 C21 103.32(17)
C28 P3 C21 107.09(18)
C7 P3 Co1 99.66(11)
C28 P3 Co1 116.50(13)
C21 P3 Co1 123.30(14)
C2 C1 C6 110.3(2)
C2 C1 C3 110.0(2)
C6 C1 C3 110.3(2)
C2 C1 Co1 108.7(2)
C6 C1 Co1 110.1(2)
C3 C1 Co1 107.4(2)
C10 C2 C7 118.6(3)
C10 C2 C1 122.8(3)
C7 C2 C1 118.6(3)
C14 C3 C5 117.6(3)
C14 C3 C1 124.0(3)
C5 C3 C1 118.4(3)
C6 C4 C16 120.1(3)
C6 C4 P2 113.3(2)
C16 C4 P2 126.3(3)
C13 C5 C3 121.0(3)
C13 C5 P1 125.9(2)
C3 C5 P1 112.8(2)
C9 C6 C4 118.5(3)
C9 C6 C1 123.3(3)
C4 C6 C1 118.2(3)
C19 C7 C2 120.1(3)
C19 C7 P3 126.3(3)
C2 C7 P3 113.3(2)
C15 C8 C13 119.4(3)
C12 C9 C6 121.2(3)
C2 C10 C17 120.7(3)
C16 C11 C12 120.1(3)
C11 C12 C9 119.8(3)
C8 C13 C5 120.2(3)
C15 C14 C3 121.3(3)
C8 C15 C14 120.5(3)
C11 C16 C4 120.3(3)
C18 C17 C10 119.9(3)
C19 C18 C17 119.9(3)
C18 C19 C7 120.7(3)
C32 C20 C30 111.3(3)
C32 C20 P1 110.9(3)
C30 C20 P1 113.2(3)
C34 C21 C35 109.3(4)
C34 C21 P3 118.5(3)
C35 C21 P3 110.4(3)
C37B C22 C36 108.4(6)
C37A C22 C36 104.9(5)
C37B C22 P2 122.0(5)
C37A C22 P2 118.8(4)
C36 C22 P2 111.0(3)
C24 C25 C29 111.5(3)
C24 C25 P2 115.5(3)
C29 C25 P2 111.5(3)
C23 C26 C31 113.1(3)
C23 C26 P1 115.0(3)
C31 C26 P1 111.5(3)
C27 C28 C33 112.6(3)
C27 C28 P3 116.4(3)
C33 C28 P3 110.9(3)

loop_
_geom_bond_atom_site_label_1
_geom_bond_atom_site_label_2
_geom_bond_distance
Co1 N1A 1.814(5)
Co1 C1 2.134(4)
Co1 P2 2.2175(9)
Co1 P1 2.2281(9)
Co1 P3 2.2331(10)
N1A N2A 1.024(6)
P1 C5 1.834(3)
P1 C20 1.872(4)
P1 C26 1.875(4)
P2 C4 1.831(3)
P2 C25 1.870(4)
P2 C22 1.892(4)
P3 C7 1.839(3)
P3 C28 1.864(4)
P3 C21 1.880(4)
C1 C2 1.532(4)
C1 C6 1.533(4)
C1 C3 1.535(4)
C2 C10 1.395(4)
C2 C7 1.399(4)
C3 C14 1.396(4)
C3 C5 1.399(4)
C4 C6 1.401(4)
C4 C16 1.401(5)
C5 C13 1.398(5)
C6 C9 1.393(4)
C7 C19 1.394(5)
C8 C15 1.379(5)
C8 C13 1.387(5)
C9 C12 1.393(5)
C10 C17 1.401(5)
C11 C16 1.382(5)
C11 C12 1.384(5)
C14 C15 1.392(5)
C17 C18 1.380(6)
C18 C19 1.380(5)
C20 C32 1.494(6)
C20 C30 1.524(5)
C21 C34 1.523(6)
C21 C35 1.534(6)
C22 C37B 1.422(11)
C22 C37A 1.450(9)
C22 C36 1.542(6)
C23 C26 1.524(6)
C24 C25 1.521(6)
C25 C29 1.554(5)
C26 C31 1.529(6)
C27 C28 1.523(6)
C28 C33 1.550(5)
